data_4025999
loop_
_publ_author_name
'Susanne C. Martens'
'Till Riehm'
'Sonja Geib'
'Hubert Wadepohl'
'Lutz H. Gade'

_publ_section_title
;
 Substitutent Effects in the Periphery of 2,9-Bisaryl-tetraazaperopyrene
 Dyes
;
_journal_name_full 'Journal of Organic Chemistry'
_journal_page_first 609
_journal_page_last 617
_journal_paper_doi 10.1021/jo102141w
_journal_volume 76
_journal_year 2011
_chemical_formula_sum 'C34 H8 F10 N4'
_chemical_formula_weight 662.44
_space_group_IT_number 14
_symmetry_cell_setting monoclinic
_symmetry_Int_Tables_number 14
_symmetry_space_group_name_Hall '-P 2yn'
_symmetry_space_group_name_H-M 'P 1 21/n 1'
_atom_sites_solution_hydrogens geom
_atom_sites_solution_primary dual
_atom_sites_solution_secondary difmap
_audit_block_code ga_tr14
_audit_creation_method SHELXL-97
_cell_angle_alpha 90.00
_cell_angle_beta 96.652(6)
_cell_angle_gamma 90.00
_cell_formula_units_Z 2
_cell_length_a 11.602(4)
_cell_length_b 3.7260(13)
_cell_length_c 28.062(10)
_cell_measurement_reflns_used 3735
_cell_measurement_temperature 100(2)
_cell_measurement_theta_max 31.58
_cell_measurement_theta_min 2.65
_cell_volume 1204.9(7)
_computing_cell_refinement
;
SAINT (Bruker AXS, 1997-2008).
;
_computing_data_collection 'SMART-5.631 (Bruker AXS, 2003)'
_computing_data_reduction 'SAINT (Bruker AXS, 1997-2008)'
_computing_publication_material 'SHELXL-97 (Sheldrick, 1997)'
_computing_structure_refinement 'SHELXL-97 (Sheldrick, 1997)'
_computing_structure_solution 'SIR2004 (Giacovazzo et al., 2004)'
_diffrn_ambient_environment 'perfluoro polyether oil'
_diffrn_ambient_temperature 100(2)
_diffrn_detector 'CCD plate'
_diffrn_detector_area_resol_mean 8.19
_diffrn_detector_type CCD-PXL-KAF2
_diffrn_measured_fraction_theta_full 0.999
_diffrn_measured_fraction_theta_max 0.999
_diffrn_measurement_device 'three-circle diffractometer'
_diffrn_measurement_device_type 'Bruker AXS Smart 1000'
_diffrn_measurement_method '\f- and \w-scans'
_diffrn_measurement_specimen_support 'polyimid foil'
_diffrn_radiation_monochromator graphite
_diffrn_radiation_probe x-ray
_diffrn_radiation_type MoK\a
_diffrn_radiation_wavelength 0.71073
_diffrn_reflns_av_R_equivalents 0.0571
_diffrn_reflns_av_sigmaI/netI 0.0396
_diffrn_reflns_limit_h_max 14
_diffrn_reflns_limit_h_min -15
_diffrn_reflns_limit_k_max 4
_diffrn_reflns_limit_k_min 0
_diffrn_reflns_limit_l_max 36
_diffrn_reflns_limit_l_min 0
_diffrn_reflns_number 23373
_diffrn_reflns_theta_full 27.48
_diffrn_reflns_theta_max 27.48
_diffrn_reflns_theta_min 1.99
_diffrn_source 'fine-focus sealed tube'
_exptl_absorpt_coefficient_mu 0.164
_exptl_absorpt_correction_T_max 0.8623
_exptl_absorpt_correction_T_min 0.8141
_exptl_absorpt_correction_type multi-scan
_exptl_absorpt_process_details
;
multi-scan from symmetry-related measurements (Blessing 1995)
SADABS (Sheldrick & Bruker AXS, 2004-2008)
;
_exptl_crystal_colour yellow
_exptl_crystal_density_diffrn 1.826
_exptl_crystal_description needle
_exptl_crystal_F_000 660
_exptl_crystal_size_max 0.24
_exptl_crystal_size_mid 0.12
_exptl_crystal_size_min 0.05
_refine_diff_density_max 0.421
_refine_diff_density_min -0.317
_refine_diff_density_rms 0.081
_refine_ls_abs_structure_details 'Flack H D (1983), Acta Cryst. A39, 876-881'
_refine_ls_extinction_method none
_refine_ls_goodness_of_fit_ref 1.017
_refine_ls_hydrogen_treatment refall
_refine_ls_matrix_type full
_refine_ls_number_parameters 229
_refine_ls_number_reflns 2754
_refine_ls_number_restraints 0
_refine_ls_restrained_S_all 1.017
_refine_ls_R_factor_all 0.0808
_refine_ls_R_factor_gt 0.0517
_refine_ls_shift/su_max 0.000
_refine_ls_shift/su_mean 0.000
_refine_ls_structure_factor_coef Fsqd
_refine_ls_weighting_details 'calc w=1/[\s^2^(Fo^2^)+(0.0982P)^2^+0.0000P] where P=(Fo^2^+2Fc^2^)/3'
_refine_ls_weighting_scheme calc
_refine_ls_wR_factor_gt 0.1366
_refine_ls_wR_factor_ref 0.1518
_reflns_number_gt 1774
_reflns_number_total 2754
_reflns_threshold_expression >2sigma(I)
_cod_data_source_file jo102141w_si_005.cif
_cod_data_source_block compound_6a
_cod_original_sg_symbol_H-M 'P 21/n'
_cod_database_code 4025999

loop_
_symmetry_equiv_pos_as_xyz
'x, y, z'
'-x+1/2, y+1/2, -z+1/2'
'-x, -y, -z'
'x-1/2, -y-1/2, z-1/2'

loop_
_atom_site_label
_atom_site_type_symbol
_atom_site_fract_x
_atom_site_fract_y
_atom_site_fract_z
_atom_site_U_iso_or_equiv
_atom_site_adp_type
_atom_site_occupancy
_atom_site_symmetry_multiplicity
_atom_site_calc_flag
F1 F -0.05907(11) 0.6256(4) 0.08741(5) 0.0195(3) Uani 1 1 d
F2 F -0.20735(11) 0.8185(4) 0.14831(5) 0.0264(4) Uani 1 1 d
F3 F -0.15323(12) 0.7237(4) 0.24468(5) 0.0298(4) Uani 1 1 d
F4 F 0.05111(12) 0.4090(4) 0.27848(5) 0.0272(4) Uani 1 1 d
F5 F 0.20027(11) 0.2033(4) 0.21815(5) 0.0197(3) Uani 1 1 d
N1 N 0.12954(15) 0.1692(5) 0.07601(6) 0.0124(4) Uani 1 1 d
N2 N 0.27724(15) 0.4147(5) 0.13426(6) 0.0137(4) Uani 1 1 d
C1 C 0.21061(18) 0.0883(6) 0.04692(8) 0.0115(5) Uani 1 1 d
C2 C 0.17813(19) -0.0772(6) 0.00147(8) 0.0134(5) Uani 1 1 d
H2 H 0.101(2) -0.124(6) -0.0072(9) 0.016 Uiso 1 1 d
C3 C 0.25927(19) -0.1547(6) -0.02789(8) 0.0124(5) Uani 1 1 d
H3 H 0.235(2) -0.276(7) -0.0590(9) 0.015 Uiso 1 1 d
C4 C 0.38076(18) -0.0801(6) -0.01518(8) 0.0109(5) Uani 1 1 d
C5 C 0.41531(18) 0.0816(5) 0.03002(8) 0.0105(4) Uani 1 1 d
C6 C 0.32953(18) 0.1642(6) 0.06058(8) 0.0107(4) Uani 1 1 d
C7 C 0.35896(18) 0.3289(6) 0.10565(8) 0.0123(5) Uani 1 1 d
C8 C 0.47838(19) 0.4061(6) 0.12092(8) 0.0136(5) Uani 1 1 d
H8 H 0.497(2) 0.516(7) 0.1520(9) 0.016 Uiso 1 1 d
C9 C 0.56039(18) 0.3252(6) 0.09198(8) 0.0127(5) Uani 1 1 d
H9 H 0.643(2) 0.381(6) 0.1032(8) 0.015 Uiso 1 1 d
C10 C 0.53322(18) 0.1610(6) 0.04580(8) 0.0116(5) Uani 1 1 d
C21 C 0.16825(19) 0.3277(6) 0.11763(8) 0.0134(5) Uani 1 1 d
C23 C 0.08010(18) 0.4196(6) 0.15033(8) 0.0125(5) Uani 1 1 d
C24 C -0.02751(18) 0.5677(6) 0.13421(8) 0.0138(5) Uani 1 1 d
C25 C -0.10581(19) 0.6692(6) 0.16561(9) 0.0183(5) Uani 1 1 d
C26 C -0.0782(2) 0.6194(6) 0.21411(9) 0.0206(5) Uani 1 1 d
C27 C 0.0261(2) 0.4666(6) 0.23123(8) 0.0165(5) Uani 1 1 d
C28 C 0.10313(18) 0.3678(6) 0.19963(8) 0.0138(5) Uani 1 1 d

loop_
_atom_site_aniso_label
_atom_site_aniso_U_11
_atom_site_aniso_U_22
_atom_site_aniso_U_33
_atom_site_aniso_U_23
_atom_site_aniso_U_13
_atom_site_aniso_U_12
F1 0.0158(7) 0.0226(8) 0.0191(7) 0.0011(6) -0.0027(5) -0.0005(5)
F2 0.0105(7) 0.0279(8) 0.0403(9) -0.0027(7) 0.0012(6) 0.0032(6)
F3 0.0220(8) 0.0358(9) 0.0349(9) -0.0095(7) 0.0171(6) -0.0015(6)
F4 0.0293(8) 0.0381(9) 0.0152(8) 0.0001(6) 0.0066(6) -0.0045(7)
F5 0.0172(7) 0.0237(8) 0.0174(7) 0.0043(6) -0.0013(5) 0.0022(6)
N1 0.0121(9) 0.0108(9) 0.0141(10) 0.0003(7) 0.0010(7) -0.0010(7)
N2 0.0138(9) 0.0120(10) 0.0151(10) 0.0007(7) 0.0014(7) -0.0012(7)
C1 0.0098(10) 0.0094(11) 0.0154(11) 0.0024(8) 0.0015(8) 0.0009(8)
C2 0.0104(10) 0.0121(11) 0.0170(12) 0.0001(9) -0.0020(9) -0.0026(8)
C3 0.0128(10) 0.0115(11) 0.0122(11) 0.0012(8) -0.0014(8) -0.0028(8)
C4 0.0099(10) 0.0083(11) 0.0141(11) 0.0002(8) 0.0001(8) -0.0010(8)
C5 0.0111(10) 0.0061(10) 0.0141(11) 0.0024(8) 0.0009(8) -0.0006(8)
C6 0.0117(10) 0.0067(10) 0.0133(11) 0.0030(8) 0.0000(8) 0.0004(8)
C7 0.0123(10) 0.0098(11) 0.0146(11) 0.0022(8) 0.0015(8) 0.0004(8)
C8 0.0144(11) 0.0148(11) 0.0110(11) -0.0017(9) -0.0009(8) -0.0019(8)
C9 0.0109(10) 0.0117(11) 0.0149(11) 0.0009(8) -0.0008(8) -0.0014(8)
C10 0.0127(10) 0.0085(11) 0.0134(11) 0.0031(8) 0.0004(8) -0.0009(8)
C21 0.0148(11) 0.0101(11) 0.0154(11) 0.0032(8) 0.0015(9) 0.0001(8)
C23 0.0126(10) 0.0097(11) 0.0154(11) -0.0011(9) 0.0019(8) -0.0026(8)
C24 0.0121(10) 0.0127(11) 0.0162(12) 0.0005(9) -0.0002(8) -0.0043(8)
C25 0.0112(11) 0.0137(12) 0.0301(14) -0.0031(9) 0.0027(9) -0.0009(8)
C26 0.0148(11) 0.0212(13) 0.0280(14) -0.0083(10) 0.0113(10) -0.0051(9)
C27 0.0230(12) 0.0149(12) 0.0120(11) -0.0014(9) 0.0040(9) -0.0057(9)
C28 0.0109(10) 0.0135(11) 0.0169(11) -0.0006(9) 0.0014(8) -0.0024(8)

loop_
_atom_type_symbol
_atom_type_description
_atom_type_scat_dispersion_real
_atom_type_scat_dispersion_imag
_atom_type_scat_source
C C 0.0033 0.0016 'International Tables Vol C Tables 4.2.6.8 and 6.1.1.4'
H H 0.0000 0.0000 'International Tables Vol C Tables 4.2.6.8 and 6.1.1.4'
F F 0.0171 0.0103 'International Tables Vol C Tables 4.2.6.8 and 6.1.1.4'
N N 0.0061 0.0033 'International Tables Vol C Tables 4.2.6.8 and 6.1.1.4'

loop_
_geom_angle_atom_site_label_1
_geom_angle_atom_site_label_2
_geom_angle_atom_site_label_3
_geom_angle
_geom_angle_site_symmetry_1
_geom_angle_site_symmetry_3
C21 N1 C1 116.07(18) . .
C21 N2 C7 115.87(19) . .
N1 C1 C6 121.1(2) . .
N1 C1 C2 120.45(19) . .
C6 C1 C2 118.43(19) . .
C3 C2 C1 120.4(2) . .
C3 C2 H2 121.5(15) . .
C1 C2 H2 118.1(15) . .
C2 C3 C4 122.6(2) . .
C2 C3 H3 119.0(14) . .
C4 C3 H3 118.4(14) . .
C5 C4 C10 118.98(19) . 3_655
C5 C4 C3 118.04(19) . .
C10 C4 C3 123.0(2) 3_655 .
C10 C5 C4 122.0(2) . .
C10 C5 C6 118.9(2) . .
C4 C5 C6 119.10(19) . .
C7 C6 C1 117.13(19) . .
C7 C6 C5 121.43(19) . .
C1 C6 C5 121.4(2) . .
N2 C7 C6 121.48(19) . .
N2 C7 C8 119.8(2) . .
C6 C7 C8 118.74(19) . .
C9 C8 C7 119.9(2) . .
C9 C8 H8 122.7(14) . .
C7 C8 H8 117.4(14) . .
C8 C9 C10 122.7(2) . .
C8 C9 H9 118.7(14) . .
C10 C9 H9 118.6(14) . .
C5 C10 C4 119.1(2) . 3_655
C5 C10 C9 118.27(19) . .
C4 C10 C9 122.67(19) 3_655 .
N2 C21 N1 128.3(2) . .
N2 C21 C23 114.72(19) . .
N1 C21 C23 116.96(19) . .
C24 C23 C28 116.1(2) . .
C24 C23 C21 123.0(2) . .
C28 C23 C21 120.90(19) . .
F1 C24 C25 117.0(2) . .
F1 C24 C23 121.0(2) . .
C25 C24 C23 122.0(2) . .
F2 C25 C26 120.6(2) . .
F2 C25 C24 119.6(2) . .
C26 C25 C24 119.8(2) . .
F3 C26 C27 120.3(2) . .
F3 C26 C25 119.8(2) . .
C27 C26 C25 119.9(2) . .
F4 C27 C26 119.6(2) . .
F4 C27 C28 120.7(2) . .
C26 C27 C28 119.7(2) . .
F5 C28 C27 116.9(2) . .
F5 C28 C23 120.47(19) . .
C27 C28 C23 122.5(2) . .

loop_
_geom_bond_atom_site_label_1
_geom_bond_atom_site_label_2
_geom_bond_distance
_geom_bond_site_symmetry_2
F1 C24 1.339(3) .
F2 C25 1.342(3) .
F3 C26 1.348(3) .
F4 C27 1.341(3) .
F5 C28 1.334(2) .
N1 C21 1.339(3) .
N1 C1 1.349(3) .
N2 C21 1.336(3) .
N2 C7 1.350(3) .
C1 C6 1.417(3) .
C1 C2 1.427(3) .
C2 C3 1.352(3) .
C2 H2 0.91(2) .
C3 C4 1.440(3) .
C3 H3 0.99(2) .
C4 C5 1.420(3) .
C4 C10 1.423(3) 3_655
C5 C10 1.419(3) .
C5 C6 1.421(3) .
C6 C7 1.412(3) .
C7 C8 1.431(3) .
C8 C9 1.355(3) .
C8 H8 0.96(3) .
C9 C10 1.435(3) .
C9 H9 1.00(2) .
C10 C4 1.423(3) 3_655
C21 C23 1.491(3) .
C23 C24 1.392(3) .
C23 C28 1.392(3) .
C24 C25 1.389(3) .
C25 C26 1.374(3) .
C26 C27 1.372(3) .
C27 C28 1.380(3) .

loop_
_geom_torsion_atom_site_label_1
_geom_torsion_atom_site_label_2
_geom_torsion_atom_site_label_3
_geom_torsion_atom_site_label_4
_geom_torsion
_geom_torsion_site_symmetry_1
_geom_torsion_site_symmetry_4
C21 N1 C1 C6 0.9(3) . .
C21 N1 C1 C2 -179.24(19) . .
N1 C1 C2 C3 179.3(2) . .
C6 C1 C2 C3 -0.8(3) . .
C1 C2 C3 C4 0.6(3) . .
C2 C3 C4 C5 -0.1(3) . .
C2 C3 C4 C10 179.9(2) . 3_655
C10 C4 C5 C10 -0.8(3) 3_655 .
C3 C4 C5 C10 179.3(2) . .
C10 C4 C5 C6 179.71(19) 3_655 .
C3 C4 C5 C6 -0.3(3) . .
N1 C1 C6 C7 -0.3(3) . .
C2 C1 C6 C7 179.80(19) . .
N1 C1 C6 C5 -179.65(19) . .
C2 C1 C6 C5 0.5(3) . .
C10 C5 C6 C7 1.2(3) . .
C4 C5 C6 C7 -179.2(2) . .
C10 C5 C6 C1 -179.5(2) . .
C4 C5 C6 C1 0.1(3) . .
C21 N2 C7 C6 1.2(3) . .
C21 N2 C7 C8 -178.9(2) . .
C1 C6 C7 N2 -0.8(3) . .
C5 C6 C7 N2 178.54(19) . .
C1 C6 C7 C8 179.31(19) . .
C5 C6 C7 C8 -1.3(3) . .
N2 C7 C8 C9 -179.0(2) . .
C6 C7 C8 C9 0.9(3) . .
C7 C8 C9 C10 -0.2(3) . .
C4 C5 C10 C4 0.8(3) . 3_655
C6 C5 C10 C4 -179.71(19) . 3_655
C4 C5 C10 C9 179.90(19) . .
C6 C5 C10 C9 -0.6(3) . .
C8 C9 C10 C5 0.1(3) . .
C8 C9 C10 C4 179.2(2) . 3_655
C7 N2 C21 N1 -0.6(3) . .
C7 N2 C21 C23 178.97(18) . .
C1 N1 C21 N2 -0.4(3) . .
C1 N1 C21 C23 179.98(18) . .
N2 C21 C23 C24 138.1(2) . .
N1 C21 C23 C24 -42.3(3) . .
N2 C21 C23 C28 -40.4(3) . .
N1 C21 C23 C28 139.2(2) . .
C28 C23 C24 F1 -179.32(18) . .
C21 C23 C24 F1 2.1(3) . .
C28 C23 C24 C25 2.1(3) . .
C21 C23 C24 C25 -176.4(2) . .
F1 C24 C25 F2 -0.2(3) . .
C23 C24 C25 F2 178.5(2) . .
F1 C24 C25 C26 -179.5(2) . .
C23 C24 C25 C26 -0.9(3) . .
F2 C25 C26 F3 -0.5(3) . .
C24 C25 C26 F3 178.8(2) . .
F2 C25 C26 C27 -179.9(2) . .
C24 C25 C26 C27 -0.6(3) . .
F3 C26 C27 F4 2.5(3) . .
C25 C26 C27 F4 -178.0(2) . .
F3 C26 C27 C28 -178.7(2) . .
C25 C26 C27 C28 0.8(3) . .
F4 C27 C28 F5 2.2(3) . .
C26 C27 C28 F5 -176.5(2) . .
F4 C27 C28 C23 179.4(2) . .
C26 C27 C28 C23 0.6(3) . .
C24 C23 C28 F5 175.05(19) . .
C21 C23 C28 F5 -6.4(3) . .
C24 C23 C28 C27 -2.0(3) . .
C21 C23 C28 C27 176.6(2) . .
